data_1540518
loop_
_publ_author_name
'Shintani, Ryo'
'Takano, Ryo'
'Nozaki, Kyoko'

_publ_section_title
;
 Rhodium-catalyzed asymmetric synthesis of silicon-stereogenic
 silicon-bridged arylpyridinones
;
_journal_issue 2
_journal_name_full 'Chem. Sci.'
_journal_page_first 1205
_journal_paper_doi 10.1039/C5SC03767K
_journal_volume 7
_journal_year 2016
_chemical_absolute_configuration ad
_chemical_formula_sum 'C38 H35 N O Si'
_chemical_formula_weight 549.76
_chemical_name_systematic
; 
 ? 
;
_space_group_IT_number 19
_symmetry_cell_setting orthorhombic
_symmetry_space_group_name_Hall 'P 2ac 2ab'
_symmetry_space_group_name_H-M 'P 21 21 21'
_atom_sites_solution_hydrogens geom
_atom_sites_solution_primary direct
_atom_sites_solution_secondary difmap
_audit_creation_method SHELXL-97
_audit_update_record
;
2015-09-30 deposited with the CCDC.
2015-11-09 downloaded from the CCDC.
;
_cell_angle_alpha 90.00
_cell_angle_beta 90.00
_cell_angle_gamma 90.00
_cell_formula_units_Z 4
_cell_length_a 9.568(4)
_cell_length_b 14.645(4)
_cell_length_c 21.564(6)
_cell_measurement_reflns_used 2891
_cell_measurement_temperature 93
_cell_measurement_theta_max 73.6
_cell_measurement_theta_min 34.6
_cell_volume 3021.6(17)
_computing_cell_refinement 'RIGAKU CrystalClear'
_computing_data_collection 'RIGAKU CrystalClear'
_computing_data_reduction 'RIGAKU CrystalClear'
_computing_molecular_graphics ORTEP-III
_computing_structure_refinement 'SHELXL-97 (Sheldrick, 1997)'
_computing_structure_solution SIR-97
_diffrn_ambient_temperature 93(2)
_diffrn_detector_area_resol_mean 28.5714
_diffrn_measured_fraction_theta_full 0.993
_diffrn_measured_fraction_theta_max 0.993
_diffrn_measurement_device_type 'Rigaku Saturn724 CCD'
_diffrn_measurement_method 'omega scans'
_diffrn_radiation_monochromator graphite
_diffrn_radiation_source 'fine-focus sealed tube'
_diffrn_radiation_type CuK\a
_diffrn_radiation_wavelength 1.54187
_diffrn_reflns_av_R_equivalents 0.0705
_diffrn_reflns_av_sigmaI/netI 0.0299
_diffrn_reflns_limit_h_max 10
_diffrn_reflns_limit_h_min -11
_diffrn_reflns_limit_k_max 18
_diffrn_reflns_limit_k_min -18
_diffrn_reflns_limit_l_max 26
_diffrn_reflns_limit_l_min -26
_diffrn_reflns_number 47108
_diffrn_reflns_theta_full 74.82
_diffrn_reflns_theta_max 74.82
_diffrn_reflns_theta_min 3.65
_exptl_absorpt_coefficient_mu 0.912
_exptl_absorpt_correction_T_max 0.9473
_exptl_absorpt_correction_T_min 0.8316
_exptl_absorpt_correction_type multi-scan
_exptl_absorpt_process_details 'Jacobson, R. (1998) Private communication'
_exptl_crystal_colour Colorless
_exptl_crystal_density_diffrn 1.208
_exptl_crystal_density_method 'not measured'
_exptl_crystal_description Block
_exptl_crystal_F_000 1168
_exptl_crystal_size_max 0.21
_exptl_crystal_size_mid 0.07
_exptl_crystal_size_min 0.06
_refine_diff_density_max 1.291
_refine_diff_density_min -0.431
_refine_diff_density_rms 0.081
_refine_ls_abs_structure_details 'Flack H D (1983), Acta Cryst. A39, 876-881'
_refine_ls_abs_structure_Flack 0.04(4)
_refine_ls_extinction_method none
_refine_ls_goodness_of_fit_ref 1.046
_refine_ls_hydrogen_treatment constr
_refine_ls_matrix_type full
_refine_ls_number_parameters 374
_refine_ls_number_reflns 6130
_refine_ls_number_restraints 0
_refine_ls_restrained_S_all 1.046
_refine_ls_R_factor_all 0.0735
_refine_ls_R_factor_gt 0.0721
_refine_ls_shift/su_max 0.009
_refine_ls_shift/su_mean 0.001
_refine_ls_structure_factor_coef Fsqd
_refine_ls_weighting_details 'calc w=1/[\s^2^(Fo^2^)+(0.1398P)^2^+1.0362P] where P=(Fo^2^+2Fc^2^)/3'
_refine_ls_weighting_scheme calc
_refine_ls_wR_factor_gt 0.1856
_refine_ls_wR_factor_ref 0.1881
_reflns_number_gt 5948
_reflns_number_total 6130
_reflns_threshold_expression >2sigma(I)
_cod_data_source_file c5sc03767k2.cif
_cod_data_source_block ydkr
_cod_depositor_comments
;
The following automatic conversions were performed:

'_exptl_absorpt_correction_type' value 'Multi-scan' changed to
'multi-scan' according to
/usr/data/users/saulius/crontab/automatic-downloads/rss-feeds/RSC/lib/dictionaries/cif_core.dic
dictionary named 'cif_core.dic' version 2.4.2 from 2011-04-26.

Automatic conversion script
Id: cif_fix_values 3271 2015-04-21 07:52:19Z andrius 

 Adding full bibliography for 1540518.cif.
;
_cod_original_sg_symbol_H-M P212121
_cod_database_code 1540518

loop_
_symmetry_equiv_pos_as_xyz
'x, y, z'
'-x+1/2, -y, z+1/2'
'x+1/2, -y+1/2, -z'
'-x, y+1/2, -z+1/2'

loop_
_atom_site_label
_atom_site_type_symbol
_atom_site_fract_x
_atom_site_fract_y
_atom_site_fract_z
_atom_site_U_iso_or_equiv
_atom_site_adp_type
_atom_site_occupancy
_atom_site_symmetry_multiplicity
_atom_site_calc_flag
_atom_site_refinement_flags
Si1 Si 0.44963(8) 0.78377(5) 0.76793(3) 0.0296(2) Uani 1 1 d .
O1 O 0.3940(2) 0.56766(15) 0.53813(9) 0.0382(5) Uani 1 1 d .
N1 N 0.5299(3) 0.66392(16) 0.59466(11) 0.0322(5) Uani 1 1 d .
C11 C 0.4584(3) 0.71475(18) 0.69443(12) 0.0304(5) Uani 1 1 d .
C9 C 0.4062(3) 0.61365(19) 0.58515(13) 0.0335(6) Uani 1 1 d .
C35 C 0.7587(3) 0.6140(2) 0.55623(13) 0.0356(6) Uani 1 1 d .
H28 H 0.7785 0.5889 0.5959 0.043 Uiso 1 1 calc R
C14 C 0.7394(3) 0.6971(2) 0.91904(13) 0.0348(6) Uani 1 1 d .
C30 C 0.6331(3) 0.65687(19) 0.54572(13) 0.0328(6) Uani 1 1 d .
C6 C 0.2379(3) 0.66610(18) 0.74422(13) 0.0333(6) Uani 1 1 d .
C31 C 0.6017(3) 0.6930(2) 0.48828(14) 0.0360(6) Uani 1 1 d .
H24 H 0.5147 0.7226 0.4814 0.043 Uiso 1 1 calc R
C1 C 0.2826(3) 0.72693(19) 0.79092(13) 0.0312(5) Uani 1 1 d .
C29 C 0.7215(3) 0.8336(2) 0.60776(14) 0.0369(6) Uani 1 1 d .
H23 H 0.6619 0.8429 0.5731 0.044 Uiso 1 1 calc R
C24 C 0.6873(3) 0.7674(2) 0.65187(13) 0.0338(6) Uani 1 1 d .
C2 C 0.2097(3) 0.7349(2) 0.84607(14) 0.0367(6) Uani 1 1 d .
H1 H 0.2408 0.7767 0.8768 0.044 Uiso 1 1 calc R
C10 C 0.5532(3) 0.71447(19) 0.64809(12) 0.0316(5) Uani 1 1 d .
C32 C 0.6988(3) 0.6856(2) 0.44047(14) 0.0385(6) Uani 1 1 d .
H25 H 0.6777 0.7095 0.4006 0.046 Uiso 1 1 calc R
C20 C 0.4267(3) 0.91218(18) 0.75940(13) 0.0329(6) Uani 1 1 d .
C15 C 0.7954(3) 0.7565(2) 0.96291(14) 0.0387(7) Uani 1 1 d .
H5 H 0.7710 0.8194 0.9621 0.046 Uiso 1 1 calc R
C12 C 0.5800(3) 0.75512(19) 0.82772(13) 0.0333(6) Uani 1 1 d .
C8 C 0.3013(3) 0.61884(19) 0.63345(14) 0.0332(6) Uani 1 1 d .
C7 C 0.3291(3) 0.66290(19) 0.68791(13) 0.0329(6) Uani 1 1 d .
C26 C 0.8959(3) 0.8058(2) 0.70798(16) 0.0419(7) Uani 1 1 d .
H20 H 0.9568 0.7962 0.7422 0.050 Uiso 1 1 calc R
C22 C 0.5449(4) 0.9576(2) 0.72245(14) 0.0385(6) Uani 1 1 d .
H13 H 0.5388 0.9391 0.6789 0.058 Uiso 1 1 calc R
H14 H 0.6353 0.9387 0.7395 0.058 Uiso 1 1 calc R
H15 H 0.5360 1.0242 0.7254 0.058 Uiso 1 1 calc R
C3 C 0.0921(3) 0.6825(2) 0.85679(15) 0.0393(7) Uani 1 1 d .
H2 H 0.0413 0.6885 0.8944 0.047 Uiso 1 1 calc R
C36 C 0.1672(3) 0.5716(2) 0.61668(14) 0.0356(6) Uani 1 1 d .
H29 H 0.1506 0.5791 0.5716 0.043 Uiso 1 1 calc R
H30 H 0.0892 0.6018 0.6388 0.043 Uiso 1 1 calc R
C28 C 0.8410(4) 0.8857(2) 0.61402(16) 0.0428(7) Uani 1 1 d .
H22 H 0.8635 0.9308 0.5840 0.051 Uiso 1 1 calc R
C21 C 0.4208(4) 0.9535(2) 0.82483(14) 0.0382(7) Uani 1 1 d .
H10 H 0.4020 1.0191 0.8219 0.057 Uiso 1 1 calc R
H11 H 0.5106 0.9438 0.8457 0.057 Uiso 1 1 calc R
H12 H 0.3462 0.9239 0.8486 0.057 Uiso 1 1 calc R
C18 C 0.8653(3) 0.5725(2) 0.96682(14) 0.0393(7) Uani 1 1 d .
H8 H 0.8882 0.5095 0.9686 0.047 Uiso 1 1 calc R
C19 C 0.7738(3) 0.6040(2) 0.92168(14) 0.0372(6) Uani 1 1 d .
H9 H 0.7346 0.5626 0.8926 0.045 Uiso 1 1 calc R
C37 C 0.1660(3) 0.4697(2) 0.63237(15) 0.0369(6) Uani 1 1 d .
H31 H 0.2365 0.4381 0.6065 0.044 Uiso 1 1 calc R
H32 H 0.1930 0.4617 0.6763 0.044 Uiso 1 1 calc R
C17 C 0.9231(3) 0.6321(2) 1.00916(14) 0.0410(7) Uani 1 1 d .
H7 H 0.9877 0.6104 1.0392 0.049 Uiso 1 1 calc R
C25 C 0.7754(3) 0.7538(2) 0.70187(14) 0.0361(6) Uani 1 1 d .
H19 H 0.7534 0.7088 0.7321 0.043 Uiso 1 1 calc R
C27 C 0.9273(4) 0.8716(2) 0.66438(16) 0.0452(7) Uani 1 1 d .
H21 H 1.0093 0.9075 0.6690 0.054 Uiso 1 1 calc R
C33 C 0.8262(3) 0.6435(2) 0.45101(14) 0.0404(7) Uani 1 1 d .
H26 H 0.8931 0.6392 0.4186 0.049 Uiso 1 1 calc R
C23 C 0.2879(3) 0.9303(2) 0.72656(15) 0.0383(6) Uani 1 1 d .
H16 H 0.2753 0.9963 0.7211 0.057 Uiso 1 1 calc R
H17 H 0.2110 0.9059 0.7516 0.057 Uiso 1 1 calc R
H18 H 0.2883 0.9005 0.6859 0.057 Uiso 1 1 calc R
C13 C 0.6510(3) 0.7304(2) 0.86973(13) 0.0332(6) Uani 1 1 d .
C16 C 0.8869(3) 0.7242(2) 1.00790(14) 0.0411(7) Uani 1 1 d .
H6 H 0.9247 0.7649 1.0378 0.049 Uiso 1 1 calc R
C4 C 0.0494(3) 0.6210(2) 0.81180(15) 0.0408(7) Uani 1 1 d .
H3 H -0.0301 0.5838 0.8193 0.049 Uiso 1 1 calc R
C5 C 0.1201(3) 0.6127(2) 0.75612(15) 0.0396(7) Uani 1 1 d .
H4 H 0.0883 0.5705 0.7258 0.048 Uiso 1 1 calc R
C34 C 0.8559(3) 0.6074(2) 0.50923(15) 0.0404(7) Uani 1 1 d .
H27 H 0.9431 0.5782 0.5166 0.048 Uiso 1 1 calc R
C38 C 0.0234(4) 0.4256(2) 0.62172(19) 0.0480(8) Uani 1 1 d .
H33 H -0.0469 0.4564 0.6474 0.072 Uiso 1 1 calc R
H34 H 0.0278 0.3609 0.6331 0.072 Uiso 1 1 calc R
H35 H -0.0023 0.4312 0.5779 0.072 Uiso 1 1 calc R

loop_
_atom_site_aniso_label
_atom_site_aniso_U_11
_atom_site_aniso_U_22
_atom_site_aniso_U_33
_atom_site_aniso_U_23
_atom_site_aniso_U_13
_atom_site_aniso_U_12
Si1 0.0312(4) 0.0299(4) 0.0278(3) -0.0004(3) -0.0004(3) -0.0003(3)
O1 0.0428(11) 0.0382(10) 0.0334(10) -0.0053(8) 0.0024(9) -0.0048(9)
N1 0.0337(12) 0.0313(11) 0.0316(11) 0.0000(9) -0.0012(9) -0.0013(9)
C11 0.0361(13) 0.0274(12) 0.0278(12) -0.0020(10) -0.0040(10) 0.0038(11)
C9 0.0392(15) 0.0294(13) 0.0320(13) 0.0037(11) -0.0039(11) -0.0004(11)
C35 0.0394(15) 0.0357(14) 0.0319(13) -0.0036(11) -0.0021(12) -0.0024(12)
C14 0.0328(13) 0.0404(15) 0.0311(13) 0.0054(11) 0.0034(11) -0.0001(11)
C30 0.0389(15) 0.0275(12) 0.0320(13) -0.0028(10) -0.0020(11) -0.0045(11)
C6 0.0364(14) 0.0281(12) 0.0355(14) 0.0011(11) -0.0006(11) 0.0031(11)
C31 0.0397(15) 0.0331(13) 0.0352(14) -0.0021(11) 0.0002(12) -0.0029(12)
C1 0.0301(12) 0.0276(12) 0.0359(13) 0.0031(11) -0.0012(11) -0.0032(10)
C29 0.0395(15) 0.0389(15) 0.0323(14) -0.0037(11) 0.0030(11) -0.0008(12)
C24 0.0360(14) 0.0319(13) 0.0334(13) -0.0072(11) 0.0023(11) 0.0007(11)
C2 0.0418(16) 0.0356(14) 0.0327(14) -0.0007(11) 0.0012(12) 0.0034(12)
C10 0.0354(14) 0.0298(12) 0.0296(12) 0.0012(10) -0.0020(10) 0.0033(12)
C32 0.0438(16) 0.0374(14) 0.0343(14) -0.0013(12) 0.0009(12) -0.0056(12)
C20 0.0375(14) 0.0280(12) 0.0332(13) 0.0002(10) -0.0004(11) -0.0001(11)
C15 0.0435(16) 0.0399(15) 0.0326(14) 0.0003(12) 0.0024(12) 0.0011(13)
C12 0.0352(15) 0.0363(14) 0.0285(12) 0.0013(10) 0.0010(11) 0.0010(11)
C8 0.0331(13) 0.0301(12) 0.0365(14) 0.0022(11) -0.0024(11) 0.0010(11)
C7 0.0334(13) 0.0279(12) 0.0373(14) 0.0049(11) -0.0010(11) 0.0056(11)
C26 0.0318(14) 0.0481(17) 0.0459(16) -0.0086(14) -0.0033(12) 0.0020(13)
C22 0.0443(16) 0.0313(13) 0.0399(15) 0.0016(11) 0.0021(13) -0.0017(12)
C3 0.0421(15) 0.0347(14) 0.0410(16) 0.0006(12) 0.0096(13) 0.0044(12)
C36 0.0355(15) 0.0374(14) 0.0340(13) -0.0017(12) -0.0007(12) -0.0011(12)
C28 0.0436(16) 0.0385(15) 0.0462(16) -0.0079(13) 0.0112(14) -0.0019(13)
C21 0.0456(17) 0.0335(14) 0.0355(14) -0.0029(11) -0.0008(12) 0.0008(12)
C18 0.0366(15) 0.0408(15) 0.0407(15) 0.0104(13) 0.0060(12) 0.0012(12)
C19 0.0359(14) 0.0388(15) 0.0369(14) 0.0007(12) 0.0045(12) -0.0047(12)
C37 0.0352(14) 0.0349(14) 0.0406(15) -0.0024(12) -0.0005(12) -0.0020(12)
C17 0.0357(15) 0.0527(18) 0.0344(14) 0.0128(13) -0.0004(12) 0.0027(13)
C25 0.0382(15) 0.0374(14) 0.0328(13) -0.0030(11) 0.0020(12) 0.0005(12)
C27 0.0384(16) 0.0436(16) 0.0538(18) -0.0157(15) 0.0078(14) -0.0076(13)
C33 0.0392(15) 0.0460(16) 0.0360(14) -0.0088(13) 0.0074(12) -0.0073(13)
C23 0.0405(15) 0.0367(14) 0.0377(15) -0.0002(12) -0.0029(13) 0.0020(12)
C13 0.0333(13) 0.0336(13) 0.0328(13) 0.0012(11) 0.0053(11) -0.0009(11)
C16 0.0417(16) 0.0499(17) 0.0319(14) 0.0008(13) -0.0031(12) -0.0030(13)
C4 0.0400(15) 0.0354(14) 0.0469(16) -0.0012(12) 0.0094(14) -0.0056(13)
C5 0.0400(15) 0.0336(13) 0.0453(16) -0.0047(12) 0.0038(13) -0.0036(12)
C34 0.0339(15) 0.0434(16) 0.0439(16) -0.0073(13) 0.0019(13) -0.0052(12)
C38 0.0442(18) 0.0369(15) 0.063(2) -0.0027(15) 0.0023(15) -0.0077(14)

loop_
_atom_type_symbol
_atom_type_description
_atom_type_scat_dispersion_real
_atom_type_scat_dispersion_imag
_atom_type_scat_source
C C 0.0181 0.0091 'International Tables Vol C Tables 4.2.6.8 and 6.1.1.4'
H H 0.0000 0.0000 'International Tables Vol C Tables 4.2.6.8 and 6.1.1.4'
N N 0.0311 0.0180 'International Tables Vol C Tables 4.2.6.8 and 6.1.1.4'
O O 0.0492 0.0322 'International Tables Vol C Tables 4.2.6.8 and 6.1.1.4'
Si Si 0.2541 0.3302 'International Tables Vol C Tables 4.2.6.8 and 6.1.1.4'

loop_
_geom_angle_atom_site_label_1
_geom_angle_atom_site_label_2
_geom_angle_atom_site_label_3
_geom_angle
C12 Si1 C1 106.98(13)
C12 Si1 C11 115.91(13)
C1 Si1 C11 91.28(13)
C12 Si1 C20 111.77(13)
C1 Si1 C20 111.54(13)
C11 Si1 C20 117.05(12)
C10 N1 C9 122.3(2)
C10 N1 C30 122.2(2)
C9 N1 C30 115.4(2)
C10 C11 C7 119.8(2)
C10 C11 Si1 130.9(2)
C7 C11 Si1 108.8(2)
O1 C9 N1 119.2(3)
O1 C9 C8 124.0(3)
N1 C9 C8 116.7(2)
C30 C35 C34 120.1(3)
C30 C35 H28 120.0
C34 C35 H28 120.0
C15 C14 C19 119.3(3)
C15 C14 C13 120.9(3)
C19 C14 C13 119.7(3)
C35 C30 C31 120.9(3)
C35 C30 N1 120.5(3)
C31 C30 N1 118.6(3)
C5 C6 C1 117.9(3)
C5 C6 C7 127.1(3)
C1 C6 C7 115.0(3)
C30 C31 C32 119.3(3)
C30 C31 H24 120.3
C32 C31 H24 120.3
C2 C1 C6 120.9(3)
C2 C1 Si1 128.4(2)
C6 C1 Si1 110.5(2)
C28 C29 C24 120.7(3)
C28 C29 H23 119.6
C24 C29 H23 119.6
C25 C24 C29 119.1(3)
C25 C24 C10 119.3(3)
C29 C24 C10 121.5(3)
C3 C2 C1 120.5(3)
C3 C2 H1 119.7
C1 C2 H1 119.7
C11 C10 N1 120.6(3)
C11 C10 C24 122.2(2)
N1 C10 C24 117.3(2)
C33 C32 C31 120.0(3)
C33 C32 H25 120.0
C31 C32 H25 120.0
C23 C20 C22 108.9(2)
C23 C20 C21 109.0(2)
C22 C20 C21 109.4(2)
C23 C20 Si1 108.49(19)
C22 C20 Si1 113.2(2)
C21 C20 Si1 107.75(19)
C16 C15 C14 120.2(3)
C16 C15 H5 119.9
C14 C15 H5 119.9
C13 C12 Si1 171.7(3)
C7 C8 C9 120.6(3)
C7 C8 C36 126.2(3)
C9 C8 C36 113.2(2)
C8 C7 C11 119.6(3)
C8 C7 C6 126.8(3)
C11 C7 C6 113.6(2)
C27 C26 C25 119.9(3)
C27 C26 H20 120.0
C25 C26 H20 120.0
C20 C22 H13 109.5
C20 C22 H14 109.5
H13 C22 H14 109.5
C20 C22 H15 109.5
H13 C22 H15 109.5
H14 C22 H15 109.5
C2 C3 C4 118.9(3)
C2 C3 H2 120.5
C4 C3 H2 120.5
C8 C36 C37 113.7(3)
C8 C36 H29 108.8
C37 C36 H29 108.8
C8 C36 H30 108.8
C37 C36 H30 108.8
H29 C36 H30 107.7
C27 C28 C29 119.3(3)
C27 C28 H22 120.3
C29 C28 H22 120.3
C20 C21 H10 109.5
C20 C21 H11 109.5
H10 C21 H11 109.5
C20 C21 H12 109.5
H10 C21 H12 109.5
H11 C21 H12 109.5
C17 C18 C19 120.5(3)
C17 C18 H8 119.8
C19 C18 H8 119.8
C18 C19 C14 119.9(3)
C18 C19 H9 120.0
C14 C19 H9 120.0
C38 C37 C36 112.7(3)
C38 C37 H31 109.0
C36 C37 H31 109.0
C38 C37 H32 109.0
C36 C37 H32 109.0
H31 C37 H32 107.8
C18 C17 C16 120.0(3)
C18 C17 H7 120.0
C16 C17 H7 120.0
C24 C25 C26 120.1(3)
C24 C25 H19 119.9
C26 C25 H19 119.9
C26 C27 C28 120.7(3)
C26 C27 H21 119.6
C28 C27 H21 119.6
C32 C33 C34 119.8(3)
C32 C33 H26 120.1
C34 C33 H26 120.1
C20 C23 H16 109.5
C20 C23 H17 109.5
H16 C23 H17 109.5
C20 C23 H18 109.5
H16 C23 H18 109.5
H17 C23 H18 109.5
C12 C13 C14 177.4(3)
C15 C16 C17 120.0(3)
C15 C16 H6 120.0
C17 C16 H6 120.0
C5 C4 C3 121.4(3)
C5 C4 H3 119.3
C3 C4 H3 119.3
C4 C5 C6 120.3(3)
C4 C5 H4 119.8
C6 C5 H4 119.8
C35 C34 C33 119.9(3)
C35 C34 H27 120.1
C33 C34 H27 120.1
C37 C38 H33 109.5
C37 C38 H34 109.5
H33 C38 H34 109.5
C37 C38 H35 109.5
H33 C38 H35 109.5
H34 C38 H35 109.5

loop_
_geom_bond_atom_site_label_1
_geom_bond_atom_site_label_2
_geom_bond_distance
Si1 C12 1.842(3)
Si1 C1 1.869(3)
Si1 C11 1.882(3)
Si1 C20 1.902(3)
O1 C9 1.223(4)
N1 C10 1.387(4)
N1 C9 1.409(4)
N1 C30 1.449(4)
C11 C10 1.349(4)
C11 C7 1.459(4)
C9 C8 1.448(4)
C35 C30 1.375(4)
C35 C34 1.379(4)
C35 H28 0.9500
C14 C15 1.393(4)
C14 C19 1.403(4)
C14 C13 1.444(4)
C30 C31 1.380(4)
C6 C5 1.396(4)
C6 C1 1.411(4)
C6 C7 1.496(4)
C31 C32 1.392(4)
C31 H24 0.9500
C1 C2 1.383(4)
C29 C28 1.380(5)
C29 C24 1.398(4)
C29 H23 0.9500
C24 C25 1.383(4)
C24 C10 1.501(4)
C2 C3 1.381(5)
C2 H1 0.9500
C32 C33 1.386(5)
C32 H25 0.9500
C20 C23 1.528(4)
C20 C22 1.536(4)
C20 C21 1.536(4)
C15 C16 1.390(4)
C15 H5 0.9500
C12 C13 1.189(4)
C8 C7 1.366(4)
C8 C36 1.502(4)
C26 C27 1.378(5)
C26 C25 1.389(4)
C26 H20 0.9500
C22 H13 0.9800
C22 H14 0.9800
C22 H15 0.9800
C3 C4 1.385(5)
C3 H2 0.9500
C36 C37 1.530(4)
C36 H29 0.9900
C36 H30 0.9900
C28 C27 1.380(5)
C28 H22 0.9500
C21 H10 0.9800
C21 H11 0.9800
C21 H12 0.9800
C18 C17 1.379(5)
C18 C19 1.388(4)
C18 H8 0.9500
C19 H9 0.9500
C37 C38 1.527(4)
C37 H31 0.9900
C37 H32 0.9900
C17 C16 1.392(5)
C17 H7 0.9500
C25 H19 0.9500
C27 H21 0.9500
C33 C34 1.391(5)
C33 H26 0.9500
C23 H16 0.9800
C23 H17 0.9800
C23 H18 0.9800
C16 H6 0.9500
C4 C5 1.383(4)
C4 H3 0.9500
C5 H4 0.9500
C34 H27 0.9500
C38 H33 0.9800
C38 H34 0.9800
C38 H35 0.9800

loop_
_geom_torsion_atom_site_label_1
_geom_torsion_atom_site_label_2
_geom_torsion_atom_site_label_3
_geom_torsion_atom_site_label_4
_geom_torsion
C12 Si1 C11 C10 -70.8(3)
C1 Si1 C11 C10 179.6(3)
C20 Si1 C11 C10 64.6(3)
C12 Si1 C11 C7 116.67(19)
C1 Si1 C11 C7 7.06(19)
C20 Si1 C11 C7 -108.0(2)
C10 N1 C9 O1 -177.2(3)
C30 N1 C9 O1 0.9(4)
C10 N1 C9 C8 1.5(4)
C30 N1 C9 C8 179.6(2)
C34 C35 C30 C31 0.6(4)
C34 C35 C30 N1 179.8(3)
C10 N1 C30 C35 65.3(4)
C9 N1 C30 C35 -112.8(3)
C10 N1 C30 C31 -115.6(3)
C9 N1 C30 C31 66.3(3)
C35 C30 C31 C32 0.1(4)
N1 C30 C31 C32 -179.1(2)
C5 C6 C1 C2 -1.5(4)
C7 C6 C1 C2 -178.4(3)
C5 C6 C1 Si1 175.2(2)
C7 C6 C1 Si1 -1.6(3)
C12 Si1 C1 C2 55.6(3)
C11 Si1 C1 C2 173.3(3)
C20 Si1 C1 C2 -66.9(3)
C12 Si1 C1 C6 -120.8(2)
C11 Si1 C1 C6 -3.1(2)
C20 Si1 C1 C6 116.7(2)
C28 C29 C24 C25 -0.6(4)
C28 C29 C24 C10 175.9(3)
C6 C1 C2 C3 0.7(4)
Si1 C1 C2 C3 -175.4(2)
C7 C11 C10 N1 -1.2(4)
Si1 C11 C10 N1 -173.0(2)
C7 C11 C10 C24 179.3(2)
Si1 C11 C10 C24 7.4(4)
C9 N1 C10 C11 2.2(4)
C30 N1 C10 C11 -175.7(2)
C9 N1 C10 C24 -178.2(2)
C30 N1 C10 C24 3.9(4)
C25 C24 C10 C11 54.6(4)
C29 C24 C10 C11 -121.9(3)
C25 C24 C10 N1 -125.0(3)
C29 C24 C10 N1 58.5(4)
C30 C31 C32 C33 -0.9(4)
C12 Si1 C20 C23 -161.37(19)
C1 Si1 C20 C23 -41.7(2)
C11 Si1 C20 C23 61.6(2)
C12 Si1 C20 C22 77.6(2)
C1 Si1 C20 C22 -162.7(2)
C11 Si1 C20 C22 -59.4(3)
C12 Si1 C20 C21 -43.5(2)
C1 Si1 C20 C21 76.2(2)
C11 Si1 C20 C21 179.4(2)
C19 C14 C15 C16 1.5(4)
C13 C14 C15 C16 -176.2(3)
O1 C9 C8 C7 172.2(3)
N1 C9 C8 C7 -6.5(4)
O1 C9 C8 C36 -7.5(4)
N1 C9 C8 C36 173.9(2)
C9 C8 C7 C11 7.7(4)
C36 C8 C7 C11 -172.7(3)
C9 C8 C7 C6 -173.4(3)
C36 C8 C7 C6 6.1(5)
C10 C11 C7 C8 -3.9(4)
Si1 C11 C7 C8 169.7(2)
C10 C11 C7 C6 177.1(2)
Si1 C11 C7 C6 -9.3(3)
C5 C6 C7 C8 12.0(5)
C1 C6 C7 C8 -171.5(3)
C5 C6 C7 C11 -169.1(3)
C1 C6 C7 C11 7.4(3)
C1 C2 C3 C4 0.9(5)
C7 C8 C36 C37 -92.7(4)
C9 C8 C36 C37 86.9(3)
C24 C29 C28 C27 0.2(5)
C17 C18 C19 C14 -0.2(4)
C15 C14 C19 C18 -1.5(4)
C13 C14 C19 C18 176.2(3)
C8 C36 C37 C38 173.5(3)
C19 C18 C17 C16 1.8(5)
C29 C24 C25 C26 0.2(4)
C10 C24 C25 C26 -176.3(3)
C27 C26 C25 C24 0.5(5)
C25 C26 C27 C28 -0.8(5)
C29 C28 C27 C26 0.5(5)
C31 C32 C33 C34 0.9(5)
C14 C15 C16 C17 0.2(5)
C18 C17 C16 C15 -1.8(5)
C2 C3 C4 C5 -1.5(5)
C3 C4 C5 C6 0.6(5)
C1 C6 C5 C4 0.9(4)
C7 C6 C5 C4 177.3(3)
C30 C35 C34 C33 -0.5(4)
C32 C33 C34 C35 -0.2(5)
